data_7033642
loop_
_publ_author_name
'Haiges, R.'
'B\'elanger-Chabot, G'
'Kaplan, S. M.'
'Christe, K. O.'

_publ_section_title
;
 Synthesis and structural characterization of
 3,5-dinitro-1,2,4-triazolates.
;
_journal_issue 7
_journal_name_full 'Dalton transactions (Cambridge, England : 2003)'
_journal_page_first 2978
_journal_page_last 2988
_journal_paper_doi 10.1039/c4dt03583f
_journal_volume 44
_journal_year 2015
_chemical_formula_moiety 'C H7 N4, C2 N5 O4'
_chemical_formula_sum 'C3 H7 N9 O4'
_chemical_formula_weight 233.18
_chemical_name_common 'Aminoguanidinium DNT'
_space_group_crystal_system monoclinic
_space_group_IT_number 14
_space_group_name_Hall '-P 2ybc'
_space_group_name_H-M_alt 'P 1 21/c 1'
_symmetry_space_group_name_Hall '-P 2ybc'
_symmetry_space_group_name_H-M 'P 1 21/c 1'
_atom_sites_solution_hydrogens difmap
_audit_update_record
;
2015-01-02 deposited with the CCDC.
2015-01-09 downloaded from the CCDC.
;
_cell_angle_alpha 90
_cell_angle_beta 110.189(3)
_cell_angle_gamma 90
_cell_formula_units_Z 4
_cell_length_a 9.0616(3)
_cell_length_b 16.2452(5)
_cell_length_c 6.5935(2)
_cell_measurement_reflns_used 4503
_cell_measurement_temperature 100.(2)
_cell_measurement_theta_max 69.6364
_cell_measurement_theta_min 5.2056
_cell_volume 910.98(5)
_computing_cell_refinement 'APEX2 v2014.5-0 (Bruker AXS)'
_computing_data_collection 'Bruker Instrument Service v2012.12.0.3'
_computing_data_reduction 'SAINT V8.34A (Bruker AXS, 2013)'
_computing_publication_material 'SHELXTL XL 2014/3 (Bruker AXS, 2014)'
_computing_structure_refinement 'SHELXTL XL 2014/3 (Bruker AXS, 2014)'
_computing_structure_solution 'SHELXTL XT 2014/3 (Sheldrick, 2014)'
_diffrn_ambient_temperature 100.(2)
_diffrn_detector_area_resol_mean 8.3333
_diffrn_measured_fraction_theta_full 1.000
_diffrn_measured_fraction_theta_max 0.937
_diffrn_measurement_device_type 'Bruker APEX II CCD'
_diffrn_measurement_method 'omega- and phi-scans'
_diffrn_radiation_monochromator 'multi-layer optics'
_diffrn_radiation_type 'CuK\a '
_diffrn_radiation_wavelength 1.54178
_diffrn_reflns_av_R_equivalents 0.0474
_diffrn_reflns_av_unetI/netI 0.0302
_diffrn_reflns_limit_h_max 11
_diffrn_reflns_limit_h_min -11
_diffrn_reflns_limit_k_max 18
_diffrn_reflns_limit_k_min -19
_diffrn_reflns_limit_l_max 7
_diffrn_reflns_limit_l_min -7
_diffrn_reflns_number 12104
_diffrn_reflns_theta_full 67.68
_diffrn_reflns_theta_max 72.18
_diffrn_reflns_theta_min 2.72
_diffrn_source 'IuS microsource'
_exptl_absorpt_coefficient_mu 1.338
_exptl_absorpt_correction_T_max 0.88
_exptl_absorpt_correction_T_min 0.74
_exptl_absorpt_correction_type multi-scan
_exptl_absorpt_process_details 'Bruker SADABS V2014/2'
_exptl_crystal_colour colourless
_exptl_crystal_density_diffrn 1.700
_exptl_crystal_density_method 'not measured'
_exptl_crystal_description blade
_exptl_crystal_F_000 480
_exptl_crystal_size_max 0.182
_exptl_crystal_size_mid 0.116
_exptl_crystal_size_min 0.096
_refine_diff_density_max 0.446
_refine_diff_density_min -0.423
_refine_ls_extinction_method none
_refine_ls_goodness_of_fit_ref 1.220
_refine_ls_hydrogen_treatment refxyz
_refine_ls_matrix_type full
_refine_ls_number_parameters 201
_refine_ls_number_reflns 1692
_refine_ls_number_restraints 35
_refine_ls_restrained_S_all 1.207
_refine_ls_R_factor_all 0.0884
_refine_ls_R_factor_gt 0.0790
_refine_ls_shift/su_max 0.000
_refine_ls_shift/su_mean 0.000
_refine_ls_structure_factor_coef Fsqd
_refine_ls_weighting_details 'w=1/[\s^2^(Fo^2^)+(0.1444P)^2^+3.2934P] where P=(Fo^2^+2Fc^2^)/3'
_refine_ls_weighting_scheme calc
_refine_ls_wR_factor_gt 0.2765
_refine_ls_wR_factor_ref 0.2846
_reflns_number_gt 1440
_reflns_number_total 1692
_reflns_threshold_expression 'I > 2\s(I)'
_cod_data_source_file c4dt03583f2.cif
_cod_data_source_block I
_cod_depositor_comments 'Adding full bibliography for 7033635--7033643.cif.'
_cod_database_code 7033642

loop_
_space_group_symop_operation_xyz
'x, y, z'
'-x, y+1/2, -z+1/2'
'-x, -y, -z'
'x, -y-1/2, z-1/2'

loop_
_atom_site_type_symbol
_atom_site_label
_atom_site_fract_x
_atom_site_fract_y
_atom_site_fract_z
_atom_site_U_iso_or_equiv
_atom_site_adp_type
_atom_site_calc_flag
_atom_site_refinement_flags_adp
_atom_site_refinement_flags_occupancy
_atom_site_refinement_flags_posn
_atom_site_occupancy
_atom_site_disorder_assembly
_atom_site_disorder_group
C C3 0.7907(6) 0.2022(3) 0.4460(8) 0.0196(10) Uani d . . . 1.0 . .
N N6 0.6410(5) 0.2084(3) 0.3259(7) 0.0266(10) Uani d . . D 1.0 . .
H H1 0.592(7) 0.162(2) 0.292(10) 0.032 Uiso d U . D 1.0 . .
H H2 0.581(6) 0.252(3) 0.294(10) 0.032 Uiso d U . D 1.0 . .
N N7 0.8563(5) 0.1302(3) 0.5165(7) 0.0239(10) Uani d . . D 1.0 . .
H H3 0.795(6) 0.087(2) 0.476(9) 0.029 Uiso d U . D 1.0 . .
H H4 0.955(3) 0.130(4) 0.599(8) 0.029 Uiso d U . D 1.0 . .
N N8 0.8763(5) 0.2710(2) 0.4945(7) 0.0255(10) Uani d . . D 1.0 . .
H H5 0.832(7) 0.318(2) 0.451(10) 0.031 Uiso d U . D 1.0 . .
N N9 1.0367(5) 0.2656(3) 0.6234(8) 0.0288(11) Uani d . . D 1.0 . .
H H9 1.089(7) 0.277(4) 0.535(9) 0.035 Uiso d U . D 1.0 . .
H H10 1.049(8) 0.302(3) 0.730(8) 0.035 Uiso d U . D 1.0 . .
C C1_a 0.4444(9) 0.4319(4) 0.180(3) 0.0187(14) Uani d . P D 0.914(4) A 1
C C2_a 0.6420(9) 0.4896(4) 0.3681(19) 0.0191(15) Uani d . P D 0.914(4) A 1
N N1_a 0.5378(5) 0.5500(3) 0.2983(7) 0.0199(10) Uani d . P D 0.914(4) A 1
N N2_a 0.4049(5) 0.5124(3) 0.1712(7) 0.0203(10) Uani d . P D 0.914(4) A 1
N N3_a 0.5908(5) 0.4132(3) 0.2998(7) 0.0191(10) Uani d . P D 0.914(4) A 1
N N4_a 0.3280(5) 0.3735(3) 0.0597(9) 0.0221(11) Uani d . P D 0.914(4) A 1
N N5_a 0.7988(5) 0.5059(3) 0.5178(7) 0.0212(10) Uani d . P D 0.914(4) A 1
O O1_a 0.1973(4) 0.4002(3) -0.0482(7) 0.0283(10) Uani d . P D 0.914(4) A 1
O O2_a 0.3655(5) 0.3006(2) 0.0702(8) 0.0299(10) Uani d . P D 0.914(4) A 1
O O3_a 0.8287(5) 0.5766(2) 0.5855(7) 0.0285(10) Uani d . P D 0.914(4) A 1
O O4_a 0.8913(4) 0.4481(2) 0.5710(7) 0.0288(10) Uani d . P D 0.914(4) A 1
C C1A_b 0.464(10) 0.431(3) 0.19(3) 0.0187(14) Uani d . P D 0.086(4) A 2
C C2A_b 0.645(8) 0.495(2) 0.39(2) 0.0191(15) Uani d . P D 0.086(4) A 2
N N1A_b 0.702(4) 0.4191(19) 0.398(7) 0.0199(10) Uani d . P D 0.086(4) A 2
N N2A_b 0.576(4) 0.3742(19) 0.280(7) 0.0203(10) Uani d . P D 0.086(4) A 2
N N3A_b 0.500(4) 0.5084(18) 0.247(7) 0.0191(10) Uani d . P D 0.086(4) A 2
N N4A_b 0.313(4) 0.400(2) 0.049(11) 0.0221(11) Uani d . P D 0.086(4) A 2
N N5A_b 0.750(4) 0.5623(16) 0.494(7) 0.0212(10) Uani d . P D 0.086(4) A 2
O O1A_b 0.307(5) 0.326(2) 0.006(8) 0.0283(10) Uani d . P D 0.086(4) A 2
O O2A_b 0.206(4) 0.450(2) -0.026(7) 0.0299(10) Uani d . P D 0.086(4) A 2
O O3A_b 0.876(4) 0.545(2) 0.635(7) 0.0285(10) Uani d . P D 0.086(4) A 2
O O4A_b 0.695(4) 0.6315(17) 0.456(7) 0.0288(10) Uani d . P D 0.086(4) A 2

loop_
_atom_site_aniso_label
_atom_site_aniso_U_11
_atom_site_aniso_U_22
_atom_site_aniso_U_33
_atom_site_aniso_U_12
_atom_site_aniso_U_13
_atom_site_aniso_U_23
C3 0.019(2) 0.018(2) 0.022(2) -0.0026(17) 0.0080(18) -0.0014(17)
N6 0.020(2) 0.022(2) 0.033(2) 0.0014(16) 0.0028(18) 0.0019(17)
N7 0.015(2) 0.0171(19) 0.034(2) -0.0006(15) 0.0015(17) -0.0016(16)
N8 0.028(2) 0.015(2) 0.032(2) -0.0024(16) 0.0079(18) -0.0004(16)
N9 0.024(2) 0.026(2) 0.034(2) -0.0087(17) 0.0070(19) -0.0056(18)
C1_a 0.017(3) 0.016(2) 0.022(3) -0.0011(18) 0.005(3) -0.0012(17)
C2_a 0.017(2) 0.018(2) 0.020(4) -0.0008(18) 0.0039(19) -0.0020(19)
N1_a 0.018(2) 0.014(2) 0.026(2) -0.0020(16) 0.0050(17) 0.0004(17)
N2_a 0.015(2) 0.019(2) 0.025(2) 0.0024(16) 0.0040(18) 0.0002(17)
N3_a 0.016(2) 0.016(2) 0.023(2) -0.0025(17) 0.0042(17) -0.0003(17)
N4_a 0.013(2) 0.022(3) 0.027(2) 0.0017(19) 0.0023(17) -0.003(2)
N5_a 0.019(2) 0.015(2) 0.027(2) -0.0030(16) 0.0044(18) 0.0001(17)
O1_a 0.0141(19) 0.026(2) 0.035(2) 0.0011(15) -0.0041(16) -0.0015(16)
O2_a 0.0176(19) 0.0190(19) 0.045(2) 0.0014(15) 0.0004(17) -0.0053(17)
O3_a 0.027(2) 0.019(2) 0.035(2) -0.0053(16) 0.0055(19) -0.0045(17)
O4_a 0.0190(19) 0.0205(19) 0.040(2) 0.0010(15) 0.0009(16) 0.0026(16)
C1A_b 0.017(3) 0.016(2) 0.022(3) -0.0011(18) 0.005(3) -0.0012(17)
C2A_b 0.017(2) 0.018(2) 0.020(4) -0.0008(18) 0.0039(19) -0.0020(19)
N1A_b 0.018(2) 0.014(2) 0.026(2) -0.0020(16) 0.0050(17) 0.0004(17)
N2A_b 0.015(2) 0.019(2) 0.025(2) 0.0024(16) 0.0040(18) 0.0002(17)
N3A_b 0.016(2) 0.016(2) 0.023(2) -0.0025(17) 0.0042(17) -0.0003(17)
N4A_b 0.013(2) 0.022(3) 0.027(2) 0.0017(19) 0.0023(17) -0.003(2)
N5A_b 0.019(2) 0.015(2) 0.027(2) -0.0030(16) 0.0044(18) 0.0001(17)
O1A_b 0.0141(19) 0.026(2) 0.035(2) 0.0011(15) -0.0041(16) -0.0015(16)
O2A_b 0.0176(19) 0.0190(19) 0.045(2) 0.0014(15) 0.0004(17) -0.0053(17)
O3A_b 0.027(2) 0.019(2) 0.035(2) -0.0053(16) 0.0055(19) -0.0045(17)
O4A_b 0.0190(19) 0.0205(19) 0.040(2) 0.0010(15) 0.0009(16) 0.0026(16)

loop_
_atom_type_symbol
_atom_type_description
_atom_type_scat_dispersion_real
_atom_type_scat_dispersion_imag
_atom_type_scat_source
C C 0.0181 0.0091 'International Tables Vol C Tables 4.2.6.8 and 6.1.1.4'
H H 0.0000 0.0000 'International Tables Vol C Tables 4.2.6.8 and 6.1.1.4'
N N 0.0311 0.0180 'International Tables Vol C Tables 4.2.6.8 and 6.1.1.4'
O O 0.0492 0.0322 'International Tables Vol C Tables 4.2.6.8 and 6.1.1.4'

loop_
_geom_angle_atom_site_label_1
_geom_angle_atom_site_label_2
_geom_angle_atom_site_label_3
_geom_angle
N6 C3 N7 121.6(4)
N6 C3 N8 118.2(4)
N7 C3 N8 120.2(4)
C3 N6 H1 115.(4)
C3 N6 H2 129.(4)
H1 N6 H2 115.(6)
C3 N7 H3 116.(4)
C3 N7 H4 118.(4)
H3 N7 H4 126.(6)
C3 N8 N9 119.0(4)
C3 N8 H5 120.(4)
N9 N8 H5 121.(4)
N8 N9 H9 105.(4)
N8 N9 H10 105.(4)
H9 N9 H10 115.(6)
N3_a C1_a N2_a 116.5(5)
N3_a C1_a N4_a 124.8(6)
N2_a C1_a N4_a 118.7(5)
N3_a C1_a C2_a 41.3(3)
N2_a C1_a C2_a 75.2(4)
N4_a C1_a C2_a 166.0(5)
N1_a C2_a N3_a 116.3(5)
N1_a C2_a N5_a 120.9(5)
N3_a C2_a N5_a 122.7(5)
N1_a C2_a C1_a 75.9(4)
N3_a C2_a C1_a 40.4(3)
N5_a C2_a C1_a 162.9(5)
C2_a N1_a N2_a 104.8(4)
C1_a N2_a N1_a 104.1(4)
C1_a N3_a C2_a 98.4(5)
O2_a N4_a O1_a 124.4(4)
O2_a N4_a C1_a 118.0(4)
O1_a N4_a C1_a 117.6(5)
O4_a N5_a O3_a 124.7(4)
O4_a N5_a C2_a 117.9(4)
O3_a N5_a C2_a 117.5(4)
N3A_b C1A_b N2A_b 116.2(18)
N3A_b C1A_b N4A_b 127.(3)
N2A_b C1A_b N4A_b 117.(3)
N3A_b C1A_b C2A_b 41.5(10)
N2A_b C1A_b C2A_b 74.7(14)
N4A_b C1A_b C2A_b 167.(8)
N1A_b C2A_b N3A_b 116.(2)
N1A_b C2A_b N5A_b 120.(3)
N3A_b C2A_b N5A_b 122.(3)
N1A_b C2A_b C1A_b 76.1(15)
N3A_b C2A_b C1A_b 40.5(9)
N5A_b C2A_b C1A_b 162.(5)
C2A_b N1A_b N2A_b 104.0(19)
N1A_b N2A_b C1A_b 104.3(19)
C1A_b N3A_b C2A_b 98.0(15)
O2A_b N4A_b O1A_b 126.(3)
O2A_b N4A_b C1A_b 118.(2)
O1A_b N4A_b C1A_b 116.(2)
O4A_b N5A_b O3A_b 125.(3)
O4A_b N5A_b C2A_b 117.(2)
O3A_b N5A_b C2A_b 118.(3)

loop_
_geom_bond_atom_site_label_1
_geom_bond_atom_site_label_2
_geom_bond_distance
C3 N6 1.317(6)
C3 N7 1.322(6)
C3 N8 1.335(6)
N6 H1 0.86(2)
N6 H2 0.87(2)
N7 H3 0.88(2)
N7 H4 0.87(2)
N8 N9 1.411(6)
N8 H5 0.87(2)
N9 H9 0.89(2)
N9 H10 0.89(2)
C1_a N3_a 1.323(7)
C1_a N2_a 1.351(8)
C1_a N4_a 1.439(7)
C1_a C2_a 2.021(7)
C2_a N1_a 1.330(8)
C2_a N3_a 1.347(7)
C2_a N5_a 1.447(7)
N1_a N2_a 1.353(6)
N4_a O2_a 1.227(6)
N4_a O1_a 1.231(6)
N5_a O4_a 1.227(6)
N5_a O3_a 1.228(6)
C1A_b N3A_b 1.326(19)
C1A_b N2A_b 1.35(2)
C1A_b N4A_b 1.443(19)
C1A_b C2A_b 2.020(18)
C2A_b N1A_b 1.33(2)
C2A_b N3A_b 1.35(2)
C2A_b N5A_b 1.451(19)
N1A_b N2A_b 1.351(19)
N4A_b O2A_b 1.229(19)
N4A_b O1A_b 1.235(19)
N5A_b O4A_b 1.219(19)
N5A_b O3A_b 1.232(19)
